data_7242348
loop_
_publ_author_name
'Adeel, Muhammad'
'Khalid, Muhammad'
'Ullah, Malik Aman'
'Muhammad, Shabbir'
'Khan, Muhammad Usman'
'Tahir, Muhammad Nawaz'
'Khan, Ilham'
'Asghar, Muhammad'
'Mughal, Khawar Shahzad'

_publ_section_title
;
 Exploration of CH&#x22EF;F &amp; CF&#x22EF;H mediated supramolecular
 arrangements into fluorinated terphenyls and theoretical prediction of
 their third-order nonlinear optical response
;
_journal_issue 14
_journal_name_full 'RSC Advances'
_journal_page_first 7766
_journal_page_last 7778
_journal_paper_doi 10.1039/D0RA08528F
_journal_volume 11
_journal_year 2021
_chemical_formula_iupac 'C30 H20 F2 O2'
_chemical_formula_moiety 'C30 H20 F2 O2'
_chemical_formula_sum 'C30 H20 F2 O2'
_chemical_formula_weight 450.46
_chemical_name_systematic
;
4,4''-Diphenoxy-2',5'-difluoro-1,1':4',1''-terphenyl
;
_space_group_crystal_system monoclinic
_space_group_IT_number 14
_space_group_name_Hall '-P 2yn'
_space_group_name_H-M_alt 'P 1 21/n 1'
_atom_sites_solution_hydrogens geom
_atom_sites_solution_primary direct
_atom_sites_solution_secondary difmap
_audit_creation_method SHELXL-2014/7
_audit_update_record
;
2020-08-24 deposited with the CCDC.	2021-01-25 downloaded from the CCDC.
;
_cell_angle_alpha 90
_cell_angle_beta 100.463(4)
_cell_angle_gamma 90
_cell_formula_units_Z 2
_cell_length_a 13.5116(9)
_cell_length_b 5.8650(4)
_cell_length_c 14.3546(10)
_cell_measurement_reflns_used 1566
_cell_measurement_temperature 296(2)
_cell_measurement_theta_max 26.000
_cell_measurement_theta_min 3.066
_cell_volume 1118.62(13)
_computing_cell_refinement 'SAINT (Bruker, 2007)'
_computing_data_collection 'APEX2 (Bruker, 2007)'
_computing_data_reduction 'SAINT (Bruker, 2007)'
_computing_molecular_graphics 'ORTEP-3 for Windows (Farrugia, 1997) and PLATON (Spek, 2009)'
_computing_publication_material
;
WinGX (Farrugia, 1999) and PLATON (Spek, 2009)
;
_computing_structure_refinement 'SHELXL-2014/6  (Sheldrick, 2015)'
_computing_structure_solution 'SHELXS97 (Sheldrick, 2008)'
_diffrn_ambient_temperature 296(2)
_diffrn_detector_area_resol_mean 7.90
_diffrn_measured_fraction_theta_full 0.996
_diffrn_measured_fraction_theta_max 0.996
_diffrn_measurement_device_type 'Bruker Kappa APEXII CCD'
_diffrn_measurement_method \w
_diffrn_radiation_monochromator graphite
_diffrn_radiation_source 'fine-focus sealed tube'
_diffrn_radiation_type MoK\a
_diffrn_radiation_wavelength 0.71073
_diffrn_reflns_av_R_equivalents 0.0514
_diffrn_reflns_av_unetI/netI 0.0486
_diffrn_reflns_limit_h_max 16
_diffrn_reflns_limit_h_min -16
_diffrn_reflns_limit_k_max 7
_diffrn_reflns_limit_k_min 0
_diffrn_reflns_limit_l_max 17
_diffrn_reflns_limit_l_min 0
_diffrn_reflns_number 6647
_diffrn_reflns_theta_full 26.000
_diffrn_reflns_theta_max 26.000
_diffrn_reflns_theta_min 3.066
_diffrn_standards_number 0
_exptl_absorpt_coefficient_mu 0.094
_exptl_absorpt_correction_T_max 0.978
_exptl_absorpt_correction_T_min 0.965
_exptl_absorpt_correction_type multi-scan
_exptl_absorpt_process_details '(SADABS; Bruker, 2005)'
_exptl_crystal_colour white
_exptl_crystal_density_diffrn 1.337
_exptl_crystal_density_method 'not measured'
_exptl_crystal_description prism
_exptl_crystal_F_000 468
_exptl_crystal_size_max 0.42
_exptl_crystal_size_mid 0.28
_exptl_crystal_size_min 0.22
_refine_diff_density_max 0.211
_refine_diff_density_min -0.233
_refine_diff_density_rms 0.051
_refine_ls_extinction_method none
_refine_ls_goodness_of_fit_ref 1.380
_refine_ls_hydrogen_treatment constr
_refine_ls_matrix_type full
_refine_ls_number_parameters 155
_refine_ls_number_reflns 2186
_refine_ls_number_restraints 0
_refine_ls_restrained_S_all 1.380
_refine_ls_R_factor_all 0.0952
_refine_ls_R_factor_gt 0.0647
_refine_ls_shift/su_max 0.000
_refine_ls_shift/su_mean 0.000
_refine_ls_structure_factor_coef Fsqd
_refine_ls_weighting_details 'w=1/[\s^2^(Fo^2^)+(0.0528P)^2^+0.4542P] where P=(Fo^2^+2Fc^2^)/3'
_refine_ls_weighting_scheme calc
_refine_ls_wR_factor_gt 0.1791
_refine_ls_wR_factor_ref 0.1910
_reflns_number_gt 1556
_reflns_number_total 2186
_reflns_threshold_expression I>2\s(I)
_cod_data_source_file d0ra08528f2.cif
_cod_data_source_block A22TWIN5
_cod_original_sg_symbol_H-M 'P 21/n'
_cod_database_code 7242348
_publcif_datablock.id {aba510c5-0f9a-4697-890b-5dde93603d5e}

_shelx_shelxl_version_number 2014/7
_shelx_space_group_comment
;
The symmetry employed for this shelxl refinement is uniquely defined
by the following loop, which should always be used as a source of
symmetry information in preference to the above space-group names.
They are only intended as comments.
;
_publcif_funding_html
;
;

loop_
_space_group_symop_operation_xyz
'x, y, z'
'-x+1/2, y+1/2, -z+1/2'
'-x, -y, -z'
'x-1/2, -y-1/2, z-1/2'

loop_
_atom_site_label
_atom_site_type_symbol
_atom_site_fract_x
_atom_site_fract_y
_atom_site_fract_z
_atom_site_U_iso_or_equiv
_atom_site_adp_type
_atom_site_occupancy
_atom_site_site_symmetry_order
_atom_site_calc_flag
_atom_site_refinement_flags_posn
_atom_site_refinement_flags_adp
_atom_site_refinement_flags_occupancy
_atom_site_disorder_assembly
_atom_site_disorder_group
F1 F 0.53390(17) -0.3627(4) 0.89382(14) 0.0542(6) Uani 1 1 d . . . . .
O1 O 0.2840(2) -0.0265(5) 0.51358(18) 0.0641(9) Uani 1 1 d . . . . .
C1 C 0.3010(3) 0.1460(7) 0.4514(2) 0.0484(10) Uani 1 1 d . . . . .
C2 C 0.3816(3) 0.1294(9) 0.4065(3) 0.0678(13) Uani 1 1 d . . . . .
H2 H 0.4262 0.0077 0.4188 0.081 Uiso 1 1 calc R U . . .
C3 C 0.3955(4) 0.2957(11) 0.3429(3) 0.0805(16) Uani 1 1 d . . . . .
H3 H 0.4504 0.2870 0.3123 0.097 Uiso 1 1 calc R U . . .
C4 C 0.3296(4) 0.4742(10) 0.3238(3) 0.0754(14) Uani 1 1 d . . . . .
H4 H 0.3393 0.5857 0.2803 0.091 Uiso 1 1 calc R U . . .
C5 C 0.2492(4) 0.4866(9) 0.3696(3) 0.0749(14) Uani 1 1 d . . . . .
H5 H 0.2044 0.6079 0.3575 0.090 Uiso 1 1 calc R U . . .
C6 C 0.2346(3) 0.3214(8) 0.4329(3) 0.0647(13) Uani 1 1 d . . . . .
H6 H 0.1795 0.3290 0.4632 0.078 Uiso 1 1 calc R U . . .
C7 C 0.3302(3) -0.0102(6) 0.6074(2) 0.0434(9) Uani 1 1 d . . . . .
C8 C 0.3161(3) -0.1939(6) 0.6635(3) 0.0464(9) Uani 1 1 d . . . . .
H8 H 0.2789 -0.3190 0.6371 0.056 Uiso 1 1 calc R U . . .
C9 C 0.3570(3) -0.1921(7) 0.7584(2) 0.0436(9) Uani 1 1 d . . . . .
H9 H 0.3468 -0.3160 0.7959 0.052 Uiso 1 1 calc R U . . .
C10 C 0.4137(3) -0.0068(6) 0.7992(2) 0.0393(8) Uani 1 1 d . . . . .
C11 C 0.4268(3) 0.1749(6) 0.7416(2) 0.0427(9) Uani 1 1 d . . . . .
H11 H 0.4644 0.2998 0.7676 0.051 Uiso 1 1 calc R U . . .
C12 C 0.3855(3) 0.1756(6) 0.6459(2) 0.0458(9) Uani 1 1 d . . . . .
H12 H 0.3949 0.2998 0.6082 0.055 Uiso 1 1 calc R U . . .
C13 C 0.4576(3) -0.0029(6) 0.9017(2) 0.0382(8) Uani 1 1 d . . . . .
C14 C 0.5147(3) -0.1810(6) 0.9467(2) 0.0393(9) Uani 1 1 d . . . . .
C15 C 0.5563(3) -0.1815(6) 1.0411(2) 0.0397(8) Uani 1 1 d . . . . .
H15 H 0.5942 -0.3060 1.0671 0.048 Uiso 1 1 calc R U . . .

loop_
_atom_site_aniso_label
_atom_site_aniso_U_11
_atom_site_aniso_U_22
_atom_site_aniso_U_33
_atom_site_aniso_U_23
_atom_site_aniso_U_13
_atom_site_aniso_U_12
F1 0.0683(15) 0.0445(13) 0.0490(12) -0.0076(10) 0.0088(10) 0.0078(11)
O1 0.082(2) 0.062(2) 0.0422(15) 0.0010(14) -0.0060(13) -0.0127(16)
C1 0.054(2) 0.056(3) 0.0344(18) -0.0034(18) 0.0038(16) 0.004(2)
C2 0.056(3) 0.083(3) 0.064(3) -0.001(3) 0.011(2) 0.021(2)
C3 0.067(3) 0.117(5) 0.064(3) 0.003(3) 0.029(2) 0.001(3)
C4 0.088(4) 0.086(4) 0.055(3) 0.017(3) 0.020(2) -0.004(3)
C5 0.087(4) 0.070(3) 0.071(3) 0.018(3) 0.022(3) 0.026(3)
C6 0.063(3) 0.077(3) 0.059(3) 0.003(2) 0.025(2) 0.017(2)
C7 0.043(2) 0.047(2) 0.0397(19) -0.0032(17) 0.0056(16) 0.0037(17)
C8 0.045(2) 0.041(2) 0.051(2) -0.0041(18) 0.0040(16) -0.0066(17)
C9 0.044(2) 0.041(2) 0.046(2) 0.0063(17) 0.0097(16) -0.0034(17)
C10 0.041(2) 0.042(2) 0.0374(18) 0.0024(16) 0.0112(14) 0.0026(16)
C11 0.051(2) 0.039(2) 0.0397(19) -0.0026(16) 0.0103(16) -0.0066(17)
C12 0.056(2) 0.043(2) 0.040(2) 0.0061(17) 0.0116(16) 0.0000(18)
C13 0.039(2) 0.040(2) 0.0376(17) 0.0018(16) 0.0125(15) -0.0053(16)
C14 0.042(2) 0.039(2) 0.0394(18) -0.0021(16) 0.0121(15) -0.0022(16)
C15 0.0410(19) 0.038(2) 0.0414(19) 0.0081(16) 0.0101(15) 0.0016(16)

loop_
_atom_type_symbol
_atom_type_description
_atom_type_scat_dispersion_real
_atom_type_scat_dispersion_imag
_atom_type_scat_source
C C 0.0033 0.0016 'International Tables Vol C Tables 4.2.6.8 and 6.1.1.4'
H H 0.0000 0.0000 'International Tables Vol C Tables 4.2.6.8 and 6.1.1.4'
O O 0.0106 0.0060 'International Tables Vol C Tables 4.2.6.8 and 6.1.1.4'
F F 0.0171 0.0103 'International Tables Vol C Tables 4.2.6.8 and 6.1.1.4'

loop_
_geom_angle_atom_site_label_1
_geom_angle_atom_site_label_2
_geom_angle_atom_site_label_3
_geom_angle
_geom_angle_site_symmetry_1
_geom_angle_site_symmetry_3
_geom_angle_publ_flag
C7 O1 C1 118.4(3) . . ?
C6 C1 C2 121.1(4) . . ?
C6 C1 O1 119.6(4) . . ?
C2 C1 O1 119.3(4) . . ?
C1 C2 C3 118.7(4) . . ?
C1 C2 H2 120.6 . . ?
C3 C2 H2 120.6 . . ?
C4 C3 C2 120.9(4) . . ?
C4 C3 H3 119.5 . . ?
C2 C3 H3 119.5 . . ?
C5 C4 C3 119.2(5) . . ?
C5 C4 H4 120.4 . . ?
C3 C4 H4 120.4 . . ?
C6 C5 C4 120.3(5) . . ?
C6 C5 H5 119.9 . . ?
C4 C5 H5 119.9 . . ?
C1 C6 C5 119.7(4) . . ?
C1 C6 H6 120.1 . . ?
C5 C6 H6 120.1 . . ?
C8 C7 C12 120.3(3) . . ?
C8 C7 O1 115.5(3) . . ?
C12 C7 O1 124.2(3) . . ?
C9 C8 C7 120.0(3) . . ?
C9 C8 H8 120.0 . . ?
C7 C8 H8 120.0 . . ?
C8 C9 C10 120.9(3) . . ?
C8 C9 H9 119.5 . . ?
C10 C9 H9 119.5 . . ?
C11 C10 C9 118.0(3) . . ?
C11 C10 C13 120.7(3) . . ?
C9 C10 C13 121.2(3) . . ?
C10 C11 C12 121.6(3) . . ?
C10 C11 H11 119.2 . . ?
C12 C11 H11 119.2 . . ?
C7 C12 C11 119.1(3) . . ?
C7 C12 H12 120.4 . . ?
C11 C12 H12 120.4 . . ?
C14 C13 C15 115.7(3) . 3_657 ?
C14 C13 C10 122.6(3) . . ?
C15 C13 C10 121.7(3) 3_657 . ?
F1 C14 C15 117.7(3) . . ?
F1 C14 C13 118.5(3) . . ?
C15 C14 C13 123.8(3) . . ?
C14 C15 C13 120.5(3) . 3_657 ?
C14 C15 H15 119.8 . . ?
C13 C15 H15 119.8 3_657 . ?

loop_
_geom_bond_atom_site_label_1
_geom_bond_atom_site_label_2
_geom_bond_distance
_geom_bond_site_symmetry_2
_geom_bond_publ_flag
F1 C14 1.360(4) . ?
O1 C7 1.380(4) . ?
O1 C1 1.396(5) . ?
C1 C6 1.359(6) . ?
C1 C2 1.365(6) . ?
C2 C3 1.371(7) . ?
C2 H2 0.9300 . ?
C3 C4 1.370(7) . ?
C3 H3 0.9300 . ?
C4 C5 1.369(7) . ?
C4 H4 0.9300 . ?
C5 C6 1.367(6) . ?
C5 H5 0.9300 . ?
C6 H6 0.9300 . ?
C7 C8 1.379(5) . ?
C7 C12 1.379(5) . ?
C8 C9 1.374(5) . ?
C8 H8 0.9300 . ?
C9 C10 1.396(5) . ?
C9 H9 0.9300 . ?
C10 C11 1.380(5) . ?
C10 C13 1.483(5) . ?
C11 C12 1.385(5) . ?
C11 H11 0.9300 . ?
C12 H12 0.9300 . ?
C13 C14 1.386(5) . ?
C13 C15 1.391(5) 3_657 ?
C14 C15 1.370(5) . ?
C15 C13 1.391(5) 3_657 ?
C15 H15 0.9300 . ?

loop_
_geom_torsion_atom_site_label_1
_geom_torsion_atom_site_label_2
_geom_torsion_atom_site_label_3
_geom_torsion_atom_site_label_4
_geom_torsion
_geom_torsion_site_symmetry_1
_geom_torsion_site_symmetry_2
_geom_torsion_site_symmetry_3
_geom_torsion_site_symmetry_4
_geom_torsion_publ_flag
C7 O1 C1 C6 -95.2(4) . . . . ?
C7 O1 C1 C2 88.1(5) . . . . ?
C6 C1 C2 C3 1.0(7) . . . . ?
O1 C1 C2 C3 177.6(4) . . . . ?
C1 C2 C3 C4 -0.6(8) . . . . ?
C2 C3 C4 C5 0.4(8) . . . . ?
C3 C4 C5 C6 -0.6(8) . . . . ?
C2 C1 C6 C5 -1.1(7) . . . . ?
O1 C1 C6 C5 -177.8(4) . . . . ?
C4 C5 C6 C1 0.9(8) . . . . ?
C1 O1 C7 C8 -175.5(3) . . . . ?
C1 O1 C7 C12 5.9(5) . . . . ?
C12 C7 C8 C9 0.2(5) . . . . ?
O1 C7 C8 C9 -178.5(3) . . . . ?
C7 C8 C9 C10 -0.5(5) . . . . ?
C8 C9 C10 C11 0.4(5) . . . . ?
C8 C9 C10 C13 179.6(3) . . . . ?
C9 C10 C11 C12 0.0(5) . . . . ?
C13 C10 C11 C12 -179.3(3) . . . . ?
C8 C7 C12 C11 0.2(6) . . . . ?
O1 C7 C12 C11 178.7(3) . . . . ?
C10 C11 C12 C7 -0.3(5) . . . . ?
C11 C10 C13 C14 -129.8(4) . . . . ?
C9 C10 C13 C14 51.0(5) . . . . ?
C11 C10 C13 C15 50.2(5) . . . 3_657 ?
C9 C10 C13 C15 -129.1(4) . . . 3_657 ?
C15 C13 C14 F1 -177.7(3) 3_657 . . . ?
C10 C13 C14 F1 2.3(5) . . . . ?
C15 C13 C14 C15 -0.2(5) 3_657 . . . ?
C10 C13 C14 C15 179.8(3) . . . . ?
F1 C14 C15 C13 177.8(3) . . . 3_657 ?
C13 C14 C15 C13 0.2(6) . . . 3_657 ?

loop_
_publcif_info_exptl_table_extra_item
sin_theta_over_lambda_max

loop_
_publcif_info_exptl_table_header_item
?
